data_7201195
loop_
_publ_author_name
'Fedin, Matvey V.'
'Veber, Sergey L.'
'Romanenko, Galina V.'
'Ovcharenko, Victor I.'
'Sagdeev, Renad Z.'
'Klihm, Gudrun'
'Reijerse, Edward'
'Lubitz, Wolfgang'
'Bagryanskaya, Elena G.'

_publ_section_title
;
 Dynamic mixing processes in spin triads of &#x201C;breathing
 crystals&#x201D; Cu(hfac)2LR: a multifrequency EPR study at 34, 122
 and 244 GHz
;
_journal_issue 31
_journal_name_full 'Physical Chemistry Chemical Physics'
_journal_page_first 6654
_journal_page_last 6663
_journal_paper_doi 10.1039/b906007c
_journal_volume 11
_journal_year 2009
_chemical_formula_sum 'C28 H30 Cu F12 N4 O6'
_chemical_formula_weight 810.10
_chemical_name_systematic
;
?
;
_space_group_IT_number 2
_symmetry_cell_setting triclinic
_symmetry_space_group_name_Hall '-P 1'
_symmetry_space_group_name_H-M 'P -1'
_atom_sites_solution_hydrogens geom
_atom_sites_solution_primary direct
_atom_sites_solution_secondary difmap
_audit_creation_method SHELXL-97
_cell_angle_alpha 99.323(6)
_cell_angle_beta 103.599(6)
_cell_angle_gamma 104.982(5)
_cell_formula_units_Z 2
_cell_length_a 10.086(3)
_cell_length_b 12.989(4)
_cell_length_c 13.689(5)
_cell_measurement_reflns_used 5609
_cell_measurement_temperature 100(2)
_cell_measurement_theta_max 23.32
_cell_measurement_theta_min 2.18
_cell_volume 1635.7(9)
_computing_cell_refinement 'Bruker SMART'
_computing_data_collection 'Bruker SMART'
_computing_data_reduction 'Bruker SAINT'
_computing_molecular_graphics 'Bruker SHELXTL'
_computing_publication_material 'Bruker SHELXTL'
_computing_structure_refinement 'SHELXL-97 (Sheldrick, 1997)'
_computing_structure_solution 'SHELXS-97 (Sheldrick, 1990)'
_diffrn_ambient_temperature 100(2)
_diffrn_measured_fraction_theta_full 0.974
_diffrn_measured_fraction_theta_max 0.974
_diffrn_measurement_device_type 'CCD area detector'
_diffrn_measurement_method 'phi and omega scans'
_diffrn_radiation_monochromator graphite
_diffrn_radiation_source 'fine-focus sealed tube'
_diffrn_radiation_type MoK\a
_diffrn_radiation_wavelength 0.71073
_diffrn_reflns_av_R_equivalents 0.0180
_diffrn_reflns_av_sigmaI/netI 0.0328
_diffrn_reflns_limit_h_max 10
_diffrn_reflns_limit_h_min -11
_diffrn_reflns_limit_k_max 14
_diffrn_reflns_limit_k_min -14
_diffrn_reflns_limit_l_max 9
_diffrn_reflns_limit_l_min -15
_diffrn_reflns_number 6793
_diffrn_reflns_theta_full 23.32
_diffrn_reflns_theta_max 23.32
_diffrn_reflns_theta_min 2.01
_exptl_absorpt_coefficient_mu 0.784
_exptl_absorpt_correction_type none
_exptl_crystal_colour black
_exptl_crystal_density_diffrn 1.645
_exptl_crystal_density_method 'not measured'
_exptl_crystal_description bulk
_exptl_crystal_F_000 822
_exptl_crystal_size_max 0.50
_exptl_crystal_size_mid 0.20
_exptl_crystal_size_min 0.20
_refine_diff_density_max 0.302
_refine_diff_density_min -0.339
_refine_diff_density_rms 0.057
_refine_ls_extinction_method none
_refine_ls_goodness_of_fit_ref 1.057
_refine_ls_hydrogen_treatment constr
_refine_ls_matrix_type full
_refine_ls_number_parameters 499
_refine_ls_number_reflns 4621
_refine_ls_number_restraints 7
_refine_ls_restrained_S_all 1.057
_refine_ls_R_factor_all 0.0332
_refine_ls_R_factor_gt 0.0310
_refine_ls_shift/su_max 0.000
_refine_ls_shift/su_mean 0.000
_refine_ls_structure_factor_coef Fsqd
_refine_ls_weighting_details 'calc w=1/[\s^2^(Fo^2^)+(0.0476P)^2^+1.1236P] where P=(Fo^2^+2Fc^2^)/3'
_refine_ls_weighting_scheme calc
_refine_ls_wR_factor_gt 0.0872
_refine_ls_wR_factor_ref 0.0884
_reflns_number_gt 4317
_reflns_number_total 4621
_reflns_threshold_expression >2sigma(I)
_cod_data_source_file B906007C.txt
_cod_data_source_block oX100
_cod_depositor_comments
;
The following automatic conversions were performed:
'_symmetry_cell_setting' value 'Triclinic' changed to 'triclinic'
according to '/home/saulius/struct/CIF-dictionaries/cif_core.dic'
dictionary named 'cif_core.dic' version 2.4.1 from 2010-06-29.

Automatic conversion script
Id: cif_fix_enum 1527 2010-12-29 10:47:43Z saulius 
;
_cod_original_cell_volume 1635.7(10)
_cod_original_sg_symbol_H-M P-1
_cod_database_code 7201195

loop_
_symmetry_equiv_pos_as_xyz
'x, y, z'
'-x, -y, -z'

loop_
_atom_site_label
_atom_site_type_symbol
_atom_site_fract_x
_atom_site_fract_y
_atom_site_fract_z
_atom_site_U_iso_or_equiv
_atom_site_adp_type
_atom_site_occupancy
_atom_site_symmetry_multiplicity
_atom_site_calc_flag
_atom_site_refinement_flags
_atom_site_disorder_assembly
_atom_site_disorder_group
Cu1 Cu 0.5000 0.0000 0.5000 0.01437(12) Uani 1 2 d S . .
O1 O 0.31972(18) -0.16128(14) 0.45399(13) 0.0243(4) Uani 1 1 d . . .
C1 C 0.1153(3) -0.2892(2) 0.4620(2) 0.0272(6) Uani 1 1 d . . .
F1 F 0.0400(2) -0.31893(14) 0.36245(13) 0.0501(5) Uani 1 1 d . . .
F2 F 0.18936(18) -0.35904(13) 0.47739(14) 0.0432(4) Uani 1 1 d . . .
F3 F 0.02266(17) -0.30428(12) 0.51602(13) 0.0363(4) Uani 1 1 d . . .
C2 C 0.2159(3) -0.1713(2) 0.48804(18) 0.0208(5) Uani 1 1 d . . .
C3 C 0.1782(3) -0.0885(2) 0.54380(18) 0.0210(5) Uani 1 1 d . . .
H3A H 0.0994 -0.1088 0.5711 0.025 Uiso 1 1 calc R . .
C4 C 0.2505(2) 0.0203(2) 0.56030(18) 0.0189(5) Uani 1 1 d . . .
C5 C 0.2017(3) 0.1043(2) 0.62181(19) 0.0229(6) Uani 1 1 d . . .
F4 F 0.18371(16) 0.18181(12) 0.57205(12) 0.0307(4) Uani 1 1 d . . .
F5 F 0.07885(16) 0.06152(12) 0.64191(13) 0.0332(4) Uani 1 1 d . . .
F6 F 0.30003(16) 0.15443(12) 0.71265(11) 0.0309(4) Uani 1 1 d . . .
O2 O 0.35714(17) 0.06603(13) 0.53144(13) 0.0208(4) Uani 1 1 d . . .
Cu2 Cu 0.0000 -0.5000 0.0000 0.01564(13) Uani 1 2 d S . .
O3 O 0.03078(17) -0.42441(13) -0.10981(12) 0.0190(4) Uani 1 1 d . . .
C6 C 0.0993(3) -0.3838(2) -0.2530(2) 0.0266(6) Uani 1 1 d . . .
F7 F 0.1743(2) -0.40718(19) -0.31477(15) 0.0635(6) Uani 1 1 d . . .
F8 F -0.03536(18) -0.40971(15) -0.30986(13) 0.0446(4) Uani 1 1 d . . .
F9 F 0.1437(2) -0.27607(13) -0.21747(13) 0.0464(5) Uani 1 1 d . . .
C7 C 0.1103(3) -0.44121(19) -0.16395(18) 0.0201(5) Uani 1 1 d . . .
C8 C 0.2029(3) -0.5043(2) -0.15304(19) 0.0232(6) Uani 1 1 d . . .
H8A H 0.2571 -0.5104 -0.2007 0.028 Uiso 1 1 calc R . .
C9 C 0.2173(2) -0.55825(19) -0.07403(18) 0.0191(5) Uani 1 1 d . . .
C10 C 0.3155(3) -0.6303(2) -0.0684(2) 0.0241(6) Uani 1 1 d . . .
F10 F 0.39449(18) -0.62012(13) -0.13352(13) 0.0382(4) Uani 1 1 d . . .
F11 F 0.23839(16) -0.73466(12) -0.09043(13) 0.0339(4) Uani 1 1 d . . .
F12 F 0.40477(16) -0.60734(13) 0.02617(12) 0.0374(4) Uani 1 1 d . . .
O4 O 0.15745(17) -0.55957(13) -0.00373(12) 0.0174(4) Uani 1 1 d . . .
O01 O 0.47293(16) 0.01766(13) 0.35437(12) 0.0187(4) Uani 1 1 d . . .
N1 N 0.3626(2) 0.03664(15) 0.29698(15) 0.0175(4) Uani 1 1 d . . .
C01 C 0.3667(3) 0.14917(19) 0.28382(19) 0.0196(5) Uani 1 1 d . . .
C02 C 0.4202(3) 0.23069(19) 0.38720(19) 0.0225(5) Uani 1 1 d . . .
H02A H 0.5213 0.2390 0.4190 0.034 Uiso 1 1 calc R . .
H02B H 0.3635 0.2043 0.4324 0.034 Uiso 1 1 calc R . .
H02C H 0.4104 0.3017 0.3773 0.034 Uiso 1 1 calc R . .
C03 C 0.4706(3) 0.1776(2) 0.2198(2) 0.0281(6) Uani 1 1 d . . .
H03A H 0.5687 0.1897 0.2621 0.042 Uiso 1 1 calc R . .
H03B H 0.4641 0.2444 0.1972 0.042 Uiso 1 1 calc R . .
H03C H 0.4455 0.1170 0.1592 0.042 Uiso 1 1 calc R . .
C04 C 0.2079(3) 0.12823(19) 0.22496(19) 0.0214(5) Uani 1 1 d . . .
C05 C 0.1141(3) 0.1411(2) 0.2957(2) 0.0279(6) Uani 1 1 d . . .
H05A H 0.0152 0.1268 0.2538 0.042 Uiso 1 1 calc R . .
H05B H 0.1502 0.2159 0.3392 0.042 Uiso 1 1 calc R . .
H05C H 0.1167 0.0887 0.3398 0.042 Uiso 1 1 calc R . .
C06 C 0.1811(3) 0.1898(2) 0.1408(2) 0.0313(6) Uani 1 1 d . . .
H06A H 0.0777 0.1710 0.1084 0.047 Uiso 1 1 calc R . .
H06B H 0.2272 0.1693 0.0884 0.047 Uiso 1 1 calc R . .
H06C H 0.2212 0.2689 0.1711 0.047 Uiso 1 1 calc R . .
N2 N 0.1641(2) 0.00776(16) 0.17666(15) 0.0219(5) Uani 1 1 d . . .
O02 O 0.0477(2) -0.04215(14) 0.10572(14) 0.0324(5) Uani 1 1 d . . .
C07 C 0.2540(3) -0.04103(19) 0.22633(18) 0.0187(5) Uani 1 1 d . . .
C08 C 0.2348(3) -0.15623(19) 0.20255(18) 0.0187(5) Uani 1 1 d . . .
C09 C 0.1218(3) -0.23982(19) 0.12838(18) 0.0192(5) Uani 1 1 d . . .
H09A H 0.0416 -0.2284 0.0843 0.023 Uiso 1 1 calc R . .
N3 N 0.1417(2) -0.33619(16) 0.12787(15) 0.0197(4) Uani 1 1 d . . .
N4 N 0.2676(2) -0.31592(15) 0.20200(15) 0.0175(4) Uani 1 1 d . . .
C041 C 0.3157(3) -0.4083(2) 0.2247(2) 0.0287(6) Uani 1 1 d . . .
H04A H 0.3342 -0.4453 0.1624 0.034 Uiso 1 1 calc R . .
H04B H 0.2374 -0.4617 0.2393 0.034 Uiso 1 1 calc R . .
C042 C 0.4477(3) -0.37793(19) 0.31386(18) 0.0205(5) Uani 1 1 d . . .
H04C H 0.4304 -0.3418 0.3770 0.025 Uiso 1 1 calc R . .
H04D H 0.5275 -0.3254 0.2999 0.025 Uiso 1 1 calc R . .
C043 C 0.4887(3) -0.4794(2) 0.3310(2) 0.0252(6) Uani 1 1 d . . .
H04E H 0.4117 -0.5283 0.3508 0.030 Uiso 1 1 calc R . .
H04F H 0.4949 -0.5192 0.2650 0.030 Uiso 1 1 calc R . .
C044 C 0.6291(3) -0.4553(2) 0.4133(2) 0.0319(6) Uani 1 1 d . . .
H04G H 0.6487 -0.5243 0.4202 0.048 Uiso 1 1 calc R . .
H04H H 0.6233 -0.4176 0.4794 0.048 Uiso 1 1 calc R . .
H04I H 0.7066 -0.4084 0.3936 0.048 Uiso 1 1 calc R . .
C010 C 0.3267(3) -0.20961(19) 0.24738(18) 0.0175(5) Uani 1 1 d . . .
H01A H 0.4151 -0.1766 0.3004 0.021 Uiso 1 1 calc R . .
C1A C 0.4465(8) -0.1767(5) 0.0403(5) 0.0308(13) Uani 0.50 1 d PD . 1
H1AA H 0.3490 -0.2222 0.0245 0.046 Uiso 0.50 1 d PR . 1
H1AB H 0.4967 -0.2138 0.0027 0.046 Uiso 0.50 1 d PR . 1
H1AC H 0.4923 -0.1623 0.1132 0.046 Uiso 0.50 1 d PR . 1
C2A C 0.4547(8) -0.0687(8) 0.0109(9) 0.019(3) Uani 0.50 1 d PD . 1
C3A C 0.3280(9) -0.0514(5) -0.0401(4) 0.0270(15) Uani 0.50 1 d PD . 1
H3AA H 0.2376 -0.1061 -0.0519 0.032 Uiso 0.50 1 d PR . 1
C4A C 0.3288(9) 0.0422(6) -0.0765(7) 0.030(2) Uani 0.50 1 d PD . 1
H4AA H 0.2403 0.0533 -0.1097 0.036 Uiso 0.50 1 d PR . 1
C5A C 0.4597(6) 0.1213(5) -0.0613(4) 0.0292(13) Uani 0.50 1 d PD . 1
H5AA H 0.4623 0.1847 -0.0893 0.035 Uiso 0.50 1 d PR . 1
C6A C 0.5859(10) 0.1058(8) -0.0086(9) 0.024(3) Uani 0.50 1 d PD . 1
H6AA H 0.6751 0.1624 0.0048 0.029 Uiso 0.50 1 d PR . 1
C7A C 0.5839(9) 0.0113(5) 0.0272(5) 0.0243(14) Uani 0.50 1 d PD . 1
C8A C 0.7225(8) -0.0015(8) 0.0844(8) 0.033(2) Uani 0.50 1 d PD . 1
H8AA H 0.8015 0.0606 0.0882 0.050 Uiso 0.50 1 d PR . 1
H8AB H 0.7192 -0.0065 0.1530 0.050 Uiso 0.50 1 d PR . 1
H8AC H 0.7349 -0.0672 0.0496 0.050 Uiso 0.50 1 d PR . 1

loop_
_atom_site_aniso_label
_atom_site_aniso_U_11
_atom_site_aniso_U_22
_atom_site_aniso_U_33
_atom_site_aniso_U_23
_atom_site_aniso_U_13
_atom_site_aniso_U_12
Cu1 0.0141(2) 0.0145(2) 0.0139(2) 0.00298(16) 0.00299(16) 0.00457(16)
O1 0.0244(10) 0.0287(10) 0.0200(9) 0.0052(7) 0.0074(8) 0.0080(8)
C1 0.0291(15) 0.0255(14) 0.0236(14) 0.0046(11) 0.0012(12) 0.0093(12)
F1 0.0570(11) 0.0381(10) 0.0283(10) 0.0003(8) -0.0090(8) -0.0065(8)
F2 0.0425(10) 0.0255(9) 0.0652(12) 0.0127(8) 0.0155(9) 0.0157(7)
F3 0.0329(9) 0.0256(8) 0.0507(10) 0.0114(7) 0.0165(8) 0.0039(7)
C2 0.0205(13) 0.0266(14) 0.0143(12) 0.0083(10) 0.0010(10) 0.0072(11)
C3 0.0194(13) 0.0239(14) 0.0199(13) 0.0070(10) 0.0059(10) 0.0057(10)
C4 0.0153(12) 0.0258(14) 0.0157(12) 0.0083(10) 0.0012(10) 0.0072(10)
C5 0.0180(13) 0.0231(13) 0.0268(14) 0.0085(11) 0.0044(11) 0.0054(11)
F4 0.0339(9) 0.0286(8) 0.0388(9) 0.0147(7) 0.0144(7) 0.0177(7)
F5 0.0272(8) 0.0299(8) 0.0495(10) 0.0099(7) 0.0231(7) 0.0094(7)
F6 0.0329(9) 0.0324(9) 0.0233(8) 0.0008(7) 0.0052(7) 0.0093(7)
O2 0.0188(9) 0.0233(9) 0.0249(9) 0.0120(7) 0.0080(7) 0.0087(7)
Cu2 0.0176(2) 0.0149(2) 0.0161(2) 0.00302(16) 0.00601(17) 0.00732(17)
O3 0.0216(9) 0.0169(9) 0.0199(9) 0.0042(7) 0.0079(7) 0.0067(7)
C6 0.0312(15) 0.0285(15) 0.0288(15) 0.0103(12) 0.0163(13) 0.0146(12)
F7 0.0988(16) 0.0952(16) 0.0582(12) 0.0565(12) 0.0605(12) 0.0760(14)
F8 0.0420(10) 0.0542(11) 0.0320(9) 0.0223(8) 0.0011(8) 0.0067(8)
F9 0.0636(12) 0.0272(9) 0.0446(10) 0.0180(8) 0.0110(9) 0.0061(8)
C7 0.0223(13) 0.0155(12) 0.0199(13) 0.0019(10) 0.0055(11) 0.0038(10)
C8 0.0260(14) 0.0249(14) 0.0228(13) 0.0038(11) 0.0125(11) 0.0108(11)
C9 0.0163(12) 0.0144(12) 0.0205(13) -0.0033(10) 0.0024(10) 0.0020(10)
C10 0.0258(14) 0.0244(14) 0.0254(14) 0.0040(11) 0.0109(12) 0.0113(11)
F10 0.0432(10) 0.0424(10) 0.0514(10) 0.0199(8) 0.0327(8) 0.0286(8)
F11 0.0362(9) 0.0183(8) 0.0508(10) 0.0050(7) 0.0161(8) 0.0134(7)
F12 0.0338(9) 0.0468(10) 0.0329(9) 0.0023(7) 0.0014(7) 0.0269(8)
O4 0.0185(8) 0.0178(9) 0.0168(8) 0.0019(7) 0.0061(7) 0.0073(7)
O01 0.0167(8) 0.0206(9) 0.0185(9) 0.0033(7) 0.0040(7) 0.0069(7)
N1 0.0191(11) 0.0150(10) 0.0191(10) 0.0037(8) 0.0056(9) 0.0065(8)
C01 0.0257(13) 0.0121(12) 0.0220(13) 0.0043(10) 0.0088(11) 0.0056(10)
C02 0.0271(14) 0.0153(12) 0.0234(13) 0.0033(10) 0.0057(11) 0.0057(10)
C03 0.0341(15) 0.0229(14) 0.0308(15) 0.0078(11) 0.0184(12) 0.0059(11)
C04 0.0292(14) 0.0121(12) 0.0217(13) 0.0032(10) 0.0045(11) 0.0076(10)
C05 0.0260(14) 0.0257(14) 0.0326(15) 0.0067(11) 0.0075(12) 0.0100(11)
C06 0.0437(17) 0.0230(14) 0.0282(15) 0.0107(12) 0.0063(13) 0.0127(12)
N2 0.0249(12) 0.0169(11) 0.0200(11) 0.0031(9) -0.0001(9) 0.0064(9)
O02 0.0330(11) 0.0231(10) 0.0300(11) 0.0029(8) -0.0081(9) 0.0078(8)
C07 0.0217(13) 0.0158(12) 0.0178(12) 0.0025(10) 0.0049(10) 0.0058(10)
C08 0.0220(13) 0.0163(12) 0.0179(13) 0.0042(10) 0.0058(10) 0.0059(10)
C09 0.0208(13) 0.0173(13) 0.0187(13) 0.0036(10) 0.0037(10) 0.0068(10)
N3 0.0194(11) 0.0163(11) 0.0195(11) 0.0016(8) 0.0015(9) 0.0045(8)
N4 0.0199(10) 0.0141(10) 0.0169(10) 0.0017(8) 0.0028(8) 0.0062(8)
C041 0.0292(15) 0.0162(13) 0.0353(16) 0.0028(11) -0.0011(12) 0.0096(11)
C042 0.0247(13) 0.0181(13) 0.0189(13) 0.0032(10) 0.0064(10) 0.0078(10)
C043 0.0284(14) 0.0205(13) 0.0289(14) 0.0092(11) 0.0067(12) 0.0106(11)
C044 0.0398(16) 0.0292(15) 0.0282(15) 0.0041(12) 0.0035(12) 0.0208(13)
C010 0.0189(12) 0.0158(12) 0.0155(12) 0.0015(10) 0.0038(10) 0.0038(10)
C1A 0.036(4) 0.027(4) 0.037(4) 0.011(3) 0.017(3) 0.015(3)
C2A 0.018(5) 0.019(6) 0.016(3) -0.003(4) 0.005(4) 0.003(6)
C3A 0.028(4) 0.027(3) 0.024(3) -0.001(3) 0.005(3) 0.012(4)
C4A 0.026(5) 0.037(6) 0.025(3) 0.003(4) 0.005(4) 0.010(4)
C5A 0.048(4) 0.031(4) 0.021(3) 0.011(3) 0.013(3) 0.025(4)
C6A 0.019(5) 0.024(6) 0.021(4) -0.004(5) 0.006(4) 0.001(5)
C7A 0.026(5) 0.033(4) 0.017(3) 0.005(3) 0.005(3) 0.018(5)
C8A 0.028(5) 0.033(6) 0.042(4) 0.011(5) 0.010(4) 0.014(4)

loop_
_atom_type_symbol
_atom_type_description
_atom_type_scat_dispersion_real
_atom_type_scat_dispersion_imag
_atom_type_scat_source
C C 0.0033 0.0016 'International Tables Vol C Tables 4.2.6.8 and 6.1.1.4'
H H 0.0000 0.0000 'International Tables Vol C Tables 4.2.6.8 and 6.1.1.4'
N N 0.0061 0.0033 'International Tables Vol C Tables 4.2.6.8 and 6.1.1.4'
O O 0.0106 0.0060 'International Tables Vol C Tables 4.2.6.8 and 6.1.1.4'
F F 0.0171 0.0103 'International Tables Vol C Tables 4.2.6.8 and 6.1.1.4'
Cu Cu 0.3201 1.2651 'International Tables Vol C Tables 4.2.6.8 and 6.1.1.4'

loop_
_geom_angle_atom_site_label_1
_geom_angle_atom_site_label_2
_geom_angle_atom_site_label_3
_geom_angle
_geom_angle_site_symmetry_1
_geom_angle_site_symmetry_3
_geom_angle_publ_flag
O2 Cu1 O2 180.00(4) . 2_656 ?
O2 Cu1 O01 82.53(6) . 2_656 ?
O2 Cu1 O01 97.46(6) 2_656 2_656 ?
O2 Cu1 O01 97.47(6) . . ?
O2 Cu1 O01 82.54(6) 2_656 . ?
O01 Cu1 O01 180.00(16) 2_656 . ?
O2 Cu1 O1 85.09(7) . . ?
O2 Cu1 O1 94.90(7) 2_656 . ?
O01 Cu1 O1 86.04(6) 2_656 . ?
O01 Cu1 O1 93.96(6) . . ?
O2 Cu1 O1 94.91(7) . 2_656 ?
O2 Cu1 O1 85.09(7) 2_656 2_656 ?
O01 Cu1 O1 93.96(6) 2_656 2_656 ?
O01 Cu1 O1 86.04(6) . 2_656 ?
O1 Cu1 O1 180.0 . 2_656 ?
C2 O1 Cu1 121.18(16) . . ?
F3 C1 F2 107.1(2) . . ?
F3 C1 F1 107.2(2) . . ?
F2 C1 F1 107.0(2) . . ?
F3 C1 C2 114.4(2) . . ?
F2 C1 C2 110.9(2) . . ?
F1 C1 C2 109.9(2) . . ?
O1 C2 C3 127.9(2) . . ?
O1 C2 C1 114.4(2) . . ?
C3 C2 C1 117.7(2) . . ?
C4 C3 C2 122.4(2) . . ?
O2 C4 C3 129.8(2) . . ?
O2 C4 C5 111.6(2) . . ?
C3 C4 C5 118.6(2) . . ?
F4 C5 F5 107.02(19) . . ?
F4 C5 F6 107.0(2) . . ?
F5 C5 F6 106.9(2) . . ?
F4 C5 C4 111.2(2) . . ?
F5 C5 C4 113.8(2) . . ?
F6 C5 C4 110.52(19) . . ?
C4 O2 Cu1 126.03(15) . . ?
O4 Cu2 O4 180.0 2_545 . ?
O4 Cu2 O3 87.80(7) 2_545 . ?
O4 Cu2 O3 92.19(7) . . ?
O4 Cu2 O3 92.20(7) 2_545 2_545 ?
O4 Cu2 O3 87.80(7) . 2_545 ?
O3 Cu2 O3 180.0 . 2_545 ?
O4 Cu2 N3 84.38(7) 2_545 . ?
O4 Cu2 N3 95.62(7) . . ?
O3 Cu2 N3 90.18(7) . . ?
O3 Cu2 N3 89.82(7) 2_545 . ?
O4 Cu2 N3 95.62(7) 2_545 2_545 ?
O4 Cu2 N3 84.38(7) . 2_545 ?
O3 Cu2 N3 89.82(7) . 2_545 ?
O3 Cu2 N3 90.18(7) 2_545 2_545 ?
N3 Cu2 N3 180.0 . 2_545 ?
C7 O3 Cu2 123.82(15) . . ?
F7 C6 F8 107.6(2) . . ?
F7 C6 F9 107.4(2) . . ?
F8 C6 F9 106.2(2) . . ?
F7 C6 C7 113.7(2) . . ?
F8 C6 C7 110.9(2) . . ?
F9 C6 C7 110.7(2) . . ?
O3 C7 C8 128.5(2) . . ?
O3 C7 C6 113.1(2) . . ?
C8 C7 C6 118.4(2) . . ?
C9 C8 C7 121.0(2) . . ?
O4 C9 C8 129.2(2) . . ?
O4 C9 C10 112.0(2) . . ?
C8 C9 C10 118.8(2) . . ?
F11 C10 F10 107.3(2) . . ?
F11 C10 F12 107.2(2) . . ?
F10 C10 F12 107.4(2) . . ?
F11 C10 C9 110.0(2) . . ?
F10 C10 C9 113.6(2) . . ?
F12 C10 C9 111.0(2) . . ?
C9 O4 Cu2 123.82(15) . . ?
N1 O01 Cu1 126.13(13) . . ?
O01 N1 C07 123.69(19) . . ?
O01 N1 C01 121.77(18) . . ?
C07 N1 C01 112.47(19) . . ?
N1 C01 C02 110.94(19) . . ?
N1 C01 C03 105.56(19) . . ?
C02 C01 C03 110.1(2) . . ?
N1 C01 C04 100.30(18) . . ?
C02 C01 C04 114.9(2) . . ?
C03 C01 C04 114.2(2) . . ?
N2 C04 C06 109.4(2) . . ?
N2 C04 C05 106.0(2) . . ?
C06 C04 C05 110.5(2) . . ?
N2 C04 C01 100.47(18) . . ?
C06 C04 C01 115.9(2) . . ?
C05 C04 C01 113.6(2) . . ?
O02 N2 C07 125.1(2) . . ?
O02 N2 C04 122.70(19) . . ?
C07 N2 C04 111.72(19) . . ?
N1 C07 N2 108.2(2) . . ?
N1 C07 C08 127.1(2) . . ?
N2 C07 C08 124.7(2) . . ?
C010 C08 C09 104.6(2) . . ?
C010 C08 C07 127.0(2) . . ?
C09 C08 C07 128.3(2) . . ?
N3 C09 C08 111.1(2) . . ?
C09 N3 N4 105.39(18) . . ?
C09 N3 Cu2 124.13(16) . . ?
N4 N3 Cu2 129.67(14) . . ?
C010 N4 N3 111.95(19) . . ?
C010 N4 C041 129.3(2) . . ?
N3 N4 C041 118.72(18) . . ?
N4 C041 C042 114.3(2) . . ?
C041 C042 C043 110.2(2) . . ?
C044 C043 C042 113.9(2) . . ?
N4 C010 C08 106.9(2) . . ?
C5A C1A C6A 80.3(6) 2_655 2_655 ?
C5A C1A C2A 62.4(6) 2_655 . ?
C6A C1A C2A 17.9(6) 2_655 . ?
C6A C2A C7A 114.9(16) 2_655 2_655 ?
C6A C2A C5A 81.1(15) 2_655 2_655 ?
C7A C2A C5A 163.8(10) 2_655 2_655 ?
C6A C2A C7A 164.4(18) 2_655 . ?
C7A C2A C7A 80.5(10) 2_655 . ?
C5A C2A C7A 83.4(5) 2_655 . ?
C6A C2A C3A 76.7(15) 2_655 . ?
C7A C2A C3A 38.3(4) 2_655 . ?
C5A C2A C3A 157.9(10) 2_655 . ?
C7A C2A C3A 118.8(11) . . ?
C6A C2A C1A 42.1(13) 2_655 . ?
C7A C2A C1A 156.4(9) 2_655 . ?
C5A C2A C1A 39.2(4) 2_655 . ?
C7A C2A C1A 122.3(7) . . ?
C3A C2A C1A 118.8(8) . . ?
C6A C2A C2A 161.0(19) 2_655 2_655 ?
C7A C2A C2A 46.3(7) 2_655 2_655 ?
C5A C2A C2A 117.6(8) 2_655 2_655 ?
C7A C2A C2A 34.2(5) . 2_655 ?
C3A C2A C2A 84.6(8) . 2_655 ?
C1A C2A C2A 156.2(8) . 2_655 ?
C7A C3A C8A 96.6(9) 2_655 2_655 ?
C7A C3A C6A 72.6(6) 2_655 2_655 ?
C8A C3A C6A 168.3(10) 2_655 2_655 ?
C7A C3A C4A 71.4(9) 2_655 . ?
C8A C3A C4A 25.6(4) 2_655 . ?
C6A C3A C4A 144.0(10) 2_655 . ?
C7A C3A C2A 50.4(6) 2_655 . ?
C8A C3A C2A 147.0(10) 2_655 . ?
C6A C3A C2A 22.3(5) 2_655 . ?
C4A C3A C2A 121.8(10) . . ?
C8A C4A C7A 88.9(14) 2_655 2_655 ?
C8A C4A C3A 52.8(12) 2_655 . ?
C7A C4A C3A 36.5(4) 2_655 . ?
C8A C4A C5A 169(2) 2_655 . ?
C7A C4A C5A 82.5(7) 2_655 . ?
C3A C4A C5A 119.0(8) . . ?
C1A C5A C2A 78.4(6) 2_655 2_655 ?
C1A C5A C6A 56.0(5) 2_655 . ?
C2A C5A C6A 22.5(4) 2_655 . ?
C1A C5A C4A 171.9(8) 2_655 . ?
C2A C5A C4A 97.1(7) 2_655 . ?
C6A C5A C4A 119.6(8) . . ?
C1A C5A C7A 126.9(6) 2_655 2_655 ?
C2A C5A C7A 48.7(4) 2_655 2_655 ?
C6A C5A C7A 71.2(5) . 2_655 ?
C4A C5A C7A 48.4(6) . 2_655 ?
C1A C5A C8A 171.5(7) 2_655 2_655 ?
C2A C5A C8A 94.6(5) 2_655 2_655 ?
C6A C5A C8A 117.0(6) . 2_655 ?
C4A C5A C8A 3.2(6) . 2_655 ?
C7A C5A C8A 45.8(3) 2_655 2_655 ?
C2A C6A C1A 120.0(17) 2_655 2_655 ?
C2A C6A C3A 80.9(14) 2_655 2_655 ?
C1A C6A C3A 159.0(10) 2_655 2_655 ?
C2A C6A C5A 76.4(15) 2_655 . ?
C1A C6A C5A 43.7(4) 2_655 . ?
C3A C6A C5A 157.3(10) 2_655 . ?
C2A C6A C7A 44.6(12) 2_655 . ?
C1A C6A C7A 163.9(10) 2_655 . ?
C3A C6A C7A 36.5(3) 2_655 . ?
C5A C6A C7A 121.0(9) . . ?
C2A C6A C7A 11.3(13) 2_655 2_655 ?
C1A C6A C7A 108.7(7) 2_655 2_655 ?
C3A C6A C7A 92.1(8) 2_655 2_655 ?
C5A C6A C7A 65.2(4) . 2_655 ?
C7A C6A C7A 55.7(7) . 2_655 ?
C3A C7A C2A 91.3(7) 2_655 2_655 ?
C3A C7A C4A 72.1(7) 2_655 2_655 ?
C2A C7A C4A 163.3(9) 2_655 2_655 ?
C3A C7A C2A 168.7(11) 2_655 . ?
C2A C7A C2A 99.5(10) 2_655 . ?
C4A C7A C2A 97.0(6) 2_655 . ?
C3A C7A C6A 70.9(8) 2_655 . ?
C2A C7A C6A 20.5(6) 2_655 . ?
C4A C7A C6A 143.0(8) 2_655 . ?
C2A C7A C6A 120.0(10) . . ?
C3A C7A C8A 48.3(7) 2_655 . ?
C2A C7A C8A 139.6(9) 2_655 . ?
C4A C7A C8A 24.1(3) 2_655 . ?
C2A C7A C8A 120.9(7) . . ?
C6A C7A C8A 119.1(8) . . ?
C3A C7A C7A 149.3(11) 2_655 2_655 ?
C2A C7A C7A 58.1(8) 2_655 2_655 ?
C4A C7A C7A 138.3(8) 2_655 2_655 ?
C2A C7A C7A 41.3(6) . 2_655 ?
C6A C7A C7A 78.6(7) . 2_655 ?
C8A C7A C7A 162.3(8) . 2_655 ?
C3A C7A C5A 121.2(8) 2_655 2_655 ?
C2A C7A C5A 147.3(8) 2_655 2_655 ?
C4A C7A C5A 49.1(4) 2_655 2_655 ?
C2A C7A C5A 47.9(5) . 2_655 ?
C6A C7A C5A 167.9(8) . 2_655 ?
C8A C7A C5A 73.1(5) . 2_655 ?
C7A C7A C5A 89.2(6) 2_655 2_655 ?
C3A C7A C6A 164.4(10) 2_655 2_655 ?
C2A C7A C6A 103.8(9) 2_655 2_655 ?
C4A C7A C6A 92.7(6) 2_655 2_655 ?
C2A C7A C6A 4.4(5) . 2_655 ?
C6A C7A C6A 124.3(7) . 2_655 ?
C8A C7A C6A 116.6(6) . 2_655 ?
C7A C7A C6A 45.6(4) 2_655 2_655 ?
C5A C7A C6A 43.6(3) 2_655 2_655 ?
C4A C8A C3A 101.6(15) 2_655 2_655 ?
C4A C8A C7A 67.0(14) 2_655 . ?
C3A C8A C7A 35.0(4) 2_655 . ?
C4A C8A C5A 7.4(15) 2_655 2_655 ?
C3A C8A C5A 96.0(6) 2_655 2_655 ?
C7A C8A C5A 61.1(4) . 2_655 ?

loop_
_geom_bond_atom_site_label_1
_geom_bond_atom_site_label_2
_geom_bond_distance
_geom_bond_site_symmetry_2
_geom_bond_publ_flag
Cu1 O2 1.9514(17) . ?
Cu1 O2 1.9514(17) 2_656 ?
Cu1 O01 2.0064(17) 2_656 ?
Cu1 O01 2.0064(17) . ?
Cu1 O1 2.2707(18) . ?
Cu1 O1 2.2707(18) 2_656 ?
O1 C2 1.228(3) . ?
C1 F3 1.317(3) . ?
C1 F2 1.327(3) . ?
C1 F1 1.332(3) . ?
C1 C2 1.534(4) . ?
C2 C3 1.403(4) . ?
C3 C4 1.367(4) . ?
C4 O2 1.269(3) . ?
C4 C5 1.522(4) . ?
C5 F4 1.330(3) . ?
C5 F5 1.332(3) . ?
C5 F6 1.333(3) . ?
Cu2 O4 1.9452(16) 2_545 ?
Cu2 O4 1.9452(16) . ?
Cu2 O3 1.9646(17) . ?
Cu2 O3 1.9647(17) 2_545 ?
Cu2 N3 2.383(2) . ?
Cu2 N3 2.383(2) 2_545 ?
O3 C7 1.248(3) . ?
C6 F7 1.309(3) . ?
C6 F8 1.321(3) . ?
C6 F9 1.322(3) . ?
C6 C7 1.526(4) . ?
C7 C8 1.391(3) . ?
C8 C9 1.381(4) . ?
C9 O4 1.250(3) . ?
C9 C10 1.527(3) . ?
C10 F11 1.321(3) . ?
C10 F10 1.328(3) . ?
C10 F12 1.328(3) . ?
O01 N1 1.308(3) . ?
N1 C07 1.329(3) . ?
N1 C01 1.493(3) . ?
C01 C02 1.508(3) . ?
C01 C03 1.529(3) . ?
C01 C04 1.544(3) . ?
C04 N2 1.500(3) . ?
C04 C06 1.518(3) . ?
C04 C05 1.523(4) . ?
N2 O02 1.268(3) . ?
N2 C07 1.354(3) . ?
C07 C08 1.430(3) . ?
C08 C010 1.385(3) . ?
C08 C09 1.403(3) . ?
C09 N3 1.317(3) . ?
N3 N4 1.359(3) . ?
N4 C010 1.331(3) . ?
N4 C041 1.457(3) . ?
C041 C042 1.492(4) . ?
C042 C043 1.516(3) . ?
C043 C044 1.510(4) . ?
C1A C5A 0.974(7) 2_655 ?
C1A C6A 1.168(9) 2_655 ?
C1A C2A 1.510(8) . ?
C2A C6A 0.537(11) 2_655 ?
C2A C7A 1.076(9) 2_655 ?
C2A C5A 1.366(11) 2_655 ?
C2A C7A 1.383(12) . ?
C2A C3A 1.396(8) . ?
C2A C2A 1.89(2) 2_655 ?
C3A C7A 0.866(7) 2_655 ?
C3A C8A 1.126(11) 2_655 ?
C3A C6A 1.376(10) 2_655 ?
C3A C4A 1.385(8) . ?
C4A C8A 0.611(8) 2_655 ?
C4A C7A 1.379(13) 2_655 ?
C4A C5A 1.394(8) . ?
C5A C1A 0.974(7) 2_655 ?
C5A C2A 1.366(11) 2_655 ?
C5A C6A 1.388(8) . ?
C5A C7A 1.828(9) 2_655 ?
C5A C8A 1.997(10) 2_655 ?
C6A C2A 0.537(11) 2_655 ?
C6A C1A 1.168(9) 2_655 ?
C6A C3A 1.376(10) 2_655 ?
C6A C7A 1.390(8) . ?
C6A C7A 1.906(12) 2_655 ?
C7A C3A 0.866(7) 2_655 ?
C7A C2A 1.076(9) 2_655 ?
C7A C4A 1.379(13) 2_655 ?
C7A C8A 1.498(8) . ?
C7A C7A 1.607(17) 2_655 ?
C7A C5A 1.828(9) 2_655 ?
C7A C6A 1.906(12) 2_655 ?
C8A C4A 0.611(8) 2_655 ?
C8A C3A 1.126(11) 2_655 ?
C8A C5A 1.997(10) 2_655 ?
